data_1550187
loop_
_publ_author_name
'Yang, Xuemei'
'Elrod, Lindy C.'
'Reibenspies, Joseph'
'Hall, Michael B.'
'Darensbourg, Marcetta Y.'

_publ_section_title
;
 Oxygen Uptake in Complexes Related to [NiFeS] and [NiFeSe] Hydrogenase
 Active Sites
;
_journal_name_full 'Chemical Science'
_journal_paper_doi 10.1039/C8SC04436H
_journal_year 2019
_chemical_formula_moiety 'C20 H27 Fe N2 Ni O2 S Se, B F4, C1 H2 Cl2'
_chemical_formula_sum 'C21 H30 B Cl2 F4 Fe N2 Ni O2 S Se'
_chemical_formula_weight 725.76
_space_group_crystal_system triclinic
_space_group_IT_number 2
_space_group_name_Hall '-P 1'
_space_group_name_H-M_alt 'P -1'
_symmetry_space_group_name_Hall '-P 1'
_symmetry_space_group_name_H-M 'P -1'
_atom_sites_solution_hydrogens geom
_atom_sites_solution_primary dual
_audit_creation_date 2018-08-13
_audit_creation_method
;
Olex2 1.2
(compiled 2018.05.29 svn.r3508 for OlexSys, GUI svn.r5506)
;
_audit_update_record
;
2018-08-13 deposited with the CCDC.
2018-11-05 downloaded from the CCDC.
;
_cell_angle_alpha 108.489(8)
_cell_angle_beta 114.188(5)
_cell_angle_gamma 103.182(9)
_cell_formula_units_Z 2
_cell_length_a 11.4360(15)
_cell_length_b 11.886(3)
_cell_length_c 12.4060(17)
_cell_measurement_reflns_used 9017
_cell_measurement_temperature 100
_cell_measurement_theta_max 72.08
_cell_measurement_theta_min 4.41
_cell_volume 1328.1(5)
_computing_cell_refinement 'SAINT v8.37A (Bruker, 2015)'
_computing_data_reduction 'SAINT v8.37A (Bruker, 2015)'
_computing_molecular_graphics 'Olex2 (Dolomanov et al., 2009)'
_computing_publication_material 'Olex2 (Dolomanov et al., 2009)'
_computing_structure_refinement 'ShelXL (Sheldrick, 2015)'
_computing_structure_solution 'ShelXT (Sheldrick, 2015)'
_diffrn_ambient_temperature 100
_diffrn_detector 'Bruker CMOS area detector'
_diffrn_detector_area_resol_mean 10.5
_diffrn_detector_type 'CMOS area detector'
_diffrn_measured_fraction_theta_full 0.995
_diffrn_measured_fraction_theta_max 0.992
_diffrn_measurement_device 'three-circle diffractometer'
_diffrn_measurement_device_type 'Bruker Micro-Source CMOS'
_diffrn_measurement_method '\f and \w scans'
_diffrn_radiation_monochromator 'mirror optics'
_diffrn_radiation_probe x-ray
_diffrn_radiation_type CuK\a
_diffrn_radiation_wavelength 1.54184
_diffrn_reflns_av_R_equivalents 0.0344
_diffrn_reflns_av_unetI/netI 0.0181
_diffrn_reflns_Laue_measured_fraction_full 0.995
_diffrn_reflns_Laue_measured_fraction_max 0.992
_diffrn_reflns_limit_h_max 14
_diffrn_reflns_limit_h_min -14
_diffrn_reflns_limit_k_max 14
_diffrn_reflns_limit_k_min -14
_diffrn_reflns_limit_l_max 15
_diffrn_reflns_limit_l_min -15
_diffrn_reflns_number 40945
_diffrn_reflns_point_group_measured_fraction_full 0.995
_diffrn_reflns_point_group_measured_fraction_max 0.992
_diffrn_reflns_theta_full 67.684
_diffrn_reflns_theta_max 72.354
_diffrn_reflns_theta_min 4.308
_diffrn_source 'microfocus sealed X-ray tube'
_diffrn_source_target Mo
_diffrn_source_type 'Incoatec I\ms'
_diffrn_standards_number 0
_exptl_absorpt_coefficient_mu 9.879
_exptl_absorpt_correction_T_max 0.2772
_exptl_absorpt_correction_T_min 0.1257
_exptl_absorpt_correction_type multi-scan
_exptl_absorpt_process_details
'SADABS-2016/2 (Bruker,2016/2) was used for absorption correction. wR2(int) was 0.1035 before and 0.0531 after correction. The Ratio of minimum to maximum transmission is 0.4535. The \l/2 correction factor is Not present.'
_exptl_crystal_colour yellow
_exptl_crystal_colour_primary yellow
_exptl_crystal_density_diffrn 1.815
_exptl_crystal_description block
_exptl_crystal_F_000 730
_exptl_crystal_size_max 0.1
_exptl_crystal_size_mid 0.1
_exptl_crystal_size_min 0.1
_refine_diff_density_max 1.235
_refine_diff_density_min -0.653
_refine_diff_density_rms 0.072
_refine_ls_extinction_method none
_refine_ls_goodness_of_fit_ref 1.020
_refine_ls_hydrogen_treatment constr
_refine_ls_matrix_type full
_refine_ls_number_parameters 337
_refine_ls_number_reflns 5209
_refine_ls_number_restraints 5
_refine_ls_restrained_S_all 1.020
_refine_ls_R_factor_all 0.0330
_refine_ls_R_factor_gt 0.0306
_refine_ls_shift/su_max 0.001
_refine_ls_shift/su_mean 0.000
_refine_ls_structure_factor_coef Fsqd
_refine_ls_weighting_details 'w=1/[\s^2^(Fo^2^)+(0.0345P)^2^+2.3259P] where P=(Fo^2^+2Fc^2^)/3'
_refine_ls_weighting_scheme calc
_refine_ls_wR_factor_gt 0.0734
_refine_ls_wR_factor_ref 0.0750
_reflns_Friedel_coverage 0.000
_reflns_number_gt 4910
_reflns_number_total 5209
_reflns_threshold_expression 'I > 2\s(I)'
_cod_data_source_file c8sc04436h2.cif
_cod_data_source_block 163_3
_cod_original_cell_volume 1328.1(4)
_cod_database_code 1550187
_shelx_shelxl_version_number 2018/3
_shelx_space_group_comment
;
The symmetry employed for this shelxl refinement is uniquely defined
by the following loop, which should always be used as a source of
symmetry information in preference to the above space-group names.
They are only intended as comments.
;
_olex2_refinement_description
;
1. Fixed Uiso
 At 1.2 times of:
  All C(H) groups, All C(H,H) groups
 At 1.5 times of:
  All C(H,H,H) groups
2. Restrained distances
 Cl1_1-C1_1 = Cl2_1-C1_1
 1.771 with sigma of 0.01
 Cl1_1-Cl2_1
 2.916 with sigma of 0.03
3. Uiso/Uaniso restraints and constraints
Cl1_1 \\sim Cl2_1 \\sim C1_1: within 2A with sigma of 0.04 and sigma for
terminal atoms of 0.08
Uiso(Cl1_1) = Uiso(Cl2_1) = Uiso(C1_1)
4. Rigid body (RIGU) restrains
 Cl1_1, Cl2_1
 with sigma for 1-2 distances of 0.004 and sigma for 1-3 distances of 0.004
5. Others
 Sof(Cl1)=Sof(Cl2)=Sof(C1)=Sof(H1A)=Sof(H1B)=1-FVAR(1)
 Sof(Cl1)=Sof(Cl2)=Sof(C1A)=Sof(H1AA)=Sof(H1AB)=FVAR(1)
6.a Secondary CH2 refined with riding coordinates:
 C2(H2A,H2B), C3(H3A,H3B), C4(H4A,H4B), C5(H5A,H5B), C6(H6A,H6B), C7(H7A,H7B),
 C8(H8A,H8B), C1A(H1AA,H1AB), C1(H1A,H1B)
6.b Aromatic/amide H refined with riding coordinates:
 C11(H11), C12(H12), C13(H13), C14(H14), C15(H15), C16(H16), C17(H17),
 C18(H18), C19(H19), C20(H20)
6.c Idealised Me refined as rotating group:
 C9(H9A,H9B,H9C)
;
_olex2_submission_special_instructions 'No special instructions were received'

loop_
_space_group_symop_operation_xyz
'x, y, z'
'-x, -y, -z'

loop_
_atom_site_label
_atom_site_type_symbol
_atom_site_fract_x
_atom_site_fract_y
_atom_site_fract_z
_atom_site_U_iso_or_equiv
_atom_site_adp_type
_atom_site_occupancy
_atom_site_site_symmetry_order
_atom_site_calc_flag
_atom_site_refinement_flags_posn
_atom_site_refinement_flags_adp
_atom_site_refinement_flags_occupancy
_atom_site_disorder_assembly
_atom_site_disorder_group
Se1 Se 0.16285(3) 0.66490(3) 0.22237(3) 0.02072(8) Uani 1 1 d . . . . .
Ni1 Ni 0.47591(4) 0.81358(4) 0.46997(4) 0.01862(11) Uani 1 1 d . . . . .
Fe1 Fe 0.12238(4) 0.71287(4) 0.39795(4) 0.01789(10) Uani 1 1 d . . . . .
S1 S 0.33612(6) 0.87996(6) 0.51974(6) 0.02015(13) Uani 1 1 d . . . . .
O1 O 0.2255(2) 0.5395(2) 0.4881(2) 0.0353(5) Uani 1 1 d . . . . .
O2 O 0.34575(18) 0.73522(18) 0.28665(18) 0.0235(4) Uani 1 1 d . . . . .
N1 N 0.6126(2) 0.8809(2) 0.6545(2) 0.0217(4) Uani 1 1 d . . . . .
N2 N 0.6227(2) 0.7693(2) 0.4470(2) 0.0224(5) Uani 1 1 d . . . . .
C1 C 0.1873(3) 0.6090(3) 0.4511(3) 0.0234(5) Uani 1 1 d . . . . .
C2 C 0.4272(3) 0.9136(3) 0.6950(3) 0.0281(6) Uani 1 1 d . . . . .
H2A H 0.403552 0.974587 0.746250 0.034 Uiso 1 1 calc R . . . .
H2B H 0.401610 0.833901 0.702431 0.034 Uiso 1 1 calc R . . . .
C3 C 0.5823(3) 0.9715(3) 0.7438(3) 0.0251(6) Uani 1 1 d . . . . .
H3A H 0.608187 1.055159 0.743974 0.030 Uiso 1 1 calc R . . . .
H3B H 0.637416 0.985151 0.834290 0.030 Uiso 1 1 calc R . . . .
C4 C 0.7548(3) 0.9492(3) 0.6785(3) 0.0245(5) Uani 1 1 d . . . . .
H4A H 0.826733 0.947893 0.754127 0.029 Uiso 1 1 calc R . . . .
H4B H 0.773062 1.039428 0.698466 0.029 Uiso 1 1 calc R . . . .
C5 C 0.7598(3) 0.8808(3) 0.5540(3) 0.0240(5) Uani 1 1 d . . . . .
H5A H 0.782169 0.942473 0.522137 0.029 Uiso 1 1 calc R . . . .
H5B H 0.833461 0.849580 0.576667 0.029 Uiso 1 1 calc R . . . .
C6 C 0.6058(3) 0.7633(3) 0.6777(3) 0.0254(6) Uani 1 1 d . . . . .
H6A H 0.508499 0.708401 0.641759 0.030 Uiso 1 1 calc R . . . .
H6B H 0.657234 0.791353 0.772821 0.030 Uiso 1 1 calc R . . . .
C7 C 0.6677(3) 0.6845(3) 0.6129(3) 0.0279(6) Uani 1 1 d . . . . .
H7A H 0.769274 0.732401 0.664300 0.033 Uiso 1 1 calc R . . . .
H7B H 0.647167 0.603362 0.618440 0.033 Uiso 1 1 calc R . . . .
C8 C 0.6158(3) 0.6523(3) 0.4682(3) 0.0288(6) Uani 1 1 d . . . . .
H8A H 0.672732 0.615583 0.441338 0.035 Uiso 1 1 calc R . . . .
H8B H 0.519293 0.587153 0.412584 0.035 Uiso 1 1 calc R . . . .
C9 C 0.6095(3) 0.7406(3) 0.3164(3) 0.0285(6) Uani 1 1 d . . . . .
H9A H 0.525096 0.663774 0.247848 0.043 Uiso 1 1 calc GR . . . .
H9B H 0.689560 0.726588 0.318223 0.043 Uiso 1 1 calc GR . . . .
H9C H 0.605287 0.812865 0.298353 0.043 Uiso 1 1 calc GR . . . .
C10 C 0.1305(3) 0.4825(3) 0.1526(2) 0.0227(5) Uani 1 1 d . . . . .
C11 C 0.2116(3) 0.4434(3) 0.1034(3) 0.0252(6) Uani 1 1 d . . . . .
H11 H 0.284873 0.504744 0.110275 0.030 Uiso 1 1 calc R . . . .
C12 C 0.1821(3) 0.3118(3) 0.0437(3) 0.0282(6) Uani 1 1 d . . . . .
H12 H 0.236209 0.284794 0.010941 0.034 Uiso 1 1 calc R . . . .
C13 C 0.0724(3) 0.2207(3) 0.0330(3) 0.0283(6) Uani 1 1 d . . . . .
H13 H 0.053255 0.132736 -0.006636 0.034 Uiso 1 1 calc R . . . .
C14 C -0.0091(3) 0.2600(3) 0.0809(3) 0.0293(6) Uani 1 1 d . . . . .
H14 H -0.083155 0.198486 0.072838 0.035 Uiso 1 1 calc R . . . .
C15 C 0.0200(3) 0.3914(3) 0.1410(3) 0.0272(6) Uani 1 1 d . . . . .
H15 H -0.034524 0.418159 0.173243 0.033 Uiso 1 1 calc R . . . .
C16 C -0.0913(3) 0.6596(3) 0.2669(3) 0.0264(6) Uani 1 1 d . . . . .
H16 H -0.139398 0.607849 0.175199 0.032 Uiso 1 1 calc R . . . .
C17 C -0.0759(3) 0.6146(3) 0.3623(3) 0.0261(6) Uani 1 1 d . . . . .
H17 H -0.111919 0.528003 0.344278 0.031 Uiso 1 1 calc R . . . .
C18 C 0.0046(3) 0.7251(3) 0.4913(3) 0.0264(6) Uani 1 1 d . . . . .
H18 H 0.030324 0.723543 0.572100 0.032 Uiso 1 1 calc R . . . .
C19 C 0.0376(3) 0.8365(3) 0.4734(3) 0.0245(6) Uani 1 1 d . . . . .
H19 H 0.089406 0.921903 0.541125 0.029 Uiso 1 1 calc R . . . .
C20 C -0.0206(3) 0.7978(3) 0.3354(3) 0.0245(5) Uani 1 1 d . . . . .
H20 H -0.013766 0.852675 0.296915 0.029 Uiso 1 1 calc R . . . .
F1 F 0.2167(2) 0.87652(18) 0.80777(19) 0.0390(4) Uani 1 1 d . . . . .
F2 F 0.2510(2) 1.06821(18) 0.79969(18) 0.0389(4) Uani 1 1 d . . . . .
F3 F 0.2612(2) 1.05532(18) 0.98167(16) 0.0390(4) Uani 1 1 d . . . . .
F4 F 0.05317(19) 0.9593(2) 0.78676(19) 0.0472(5) Uani 1 1 d . . . . .
B1 B 0.1950(3) 0.9899(3) 0.8445(3) 0.0225(6) Uani 1 1 d . . . . .
Cl1 Cl 0.43544(11) 0.61475(10) 0.82867(10) 0.0547(3) Uani 0.905(3) 1 d . . P A -1
Cl2 Cl 0.35165(9) 0.71682(8) 1.01821(8) 0.0360(2) Uani 0.905(3) 1 d . . P A -1
C1A C 0.4305(5) 0.7520(4) 0.9301(4) 0.0411(9) Uani 0.905(3) 1 d . . P A -1
H1AA H 0.378227 0.786438 0.875361 0.049 Uiso 0.905(3) 1 calc R . P A -1
H1AB H 0.525791 0.818636 0.993138 0.049 Uiso 0.905(3) 1 calc R . P A -1
Cl1_1 Cl 0.374(2) 0.7375(19) 0.936(2) 0.103(5) Uiso 0.095(3) 1 d D U P A 2
Cl2_1 Cl 0.4906(19) 0.5491(17) 0.9739(18) 0.103(5) Uiso 0.095(3) 1 d D U P A 2
C1_1 C 0.449(8) 0.635(6) 0.881(6) 0.103(5) Uiso 0.095(3) 1 d D U P A 2
H1A_1 H 0.383151 0.572792 0.787509 0.124 Uiso 0.095(3) 1 calc R . P A 2
H1B_1 H 0.533795 0.686598 0.888875 0.124 Uiso 0.095(3) 1 calc R . P A 2

loop_
_atom_site_aniso_label
_atom_site_aniso_U_11
_atom_site_aniso_U_22
_atom_site_aniso_U_33
_atom_site_aniso_U_23
_atom_site_aniso_U_13
_atom_site_aniso_U_12
Se1 0.02174(14) 0.02281(15) 0.01894(14) 0.00983(11) 0.01124(11) 0.00985(11)
Ni1 0.0160(2) 0.0205(2) 0.0168(2) 0.00608(17) 0.00753(17) 0.00906(17)
Fe1 0.01632(19) 0.0208(2) 0.0187(2) 0.00926(16) 0.01007(16) 0.00904(16)
S1 0.0167(3) 0.0227(3) 0.0201(3) 0.0076(2) 0.0100(2) 0.0091(2)
O1 0.0410(12) 0.0352(12) 0.0380(12) 0.0228(10) 0.0192(10) 0.0232(10)
O2 0.0152(8) 0.0241(9) 0.0226(9) 0.0054(7) 0.0086(7) 0.0046(7)
N1 0.0206(11) 0.0230(11) 0.0211(11) 0.0095(9) 0.0100(9) 0.0112(9)
N2 0.0229(11) 0.0233(11) 0.0229(11) 0.0100(9) 0.0129(9) 0.0118(9)
C1 0.0229(13) 0.0270(14) 0.0210(13) 0.0095(11) 0.0135(11) 0.0096(11)
C2 0.0265(14) 0.0345(15) 0.0226(13) 0.0098(12) 0.0154(12) 0.0117(12)
C3 0.0232(13) 0.0287(14) 0.0200(13) 0.0074(11) 0.0108(11) 0.0121(11)
C4 0.0183(12) 0.0254(14) 0.0237(13) 0.0074(11) 0.0098(11) 0.0074(11)
C5 0.0186(12) 0.0278(14) 0.0260(13) 0.0108(11) 0.0121(11) 0.0113(11)
C6 0.0252(14) 0.0273(14) 0.0239(13) 0.0131(11) 0.0113(11) 0.0122(11)
C7 0.0376(16) 0.0262(14) 0.0303(15) 0.0176(12) 0.0200(13) 0.0186(12)
C8 0.0327(15) 0.0264(14) 0.0322(15) 0.0138(12) 0.0184(13) 0.0165(12)
C9 0.0281(14) 0.0365(16) 0.0240(14) 0.0122(12) 0.0165(12) 0.0152(12)
C10 0.0243(13) 0.0236(13) 0.0163(12) 0.0079(10) 0.0080(11) 0.0105(11)
C11 0.0234(13) 0.0268(14) 0.0201(13) 0.0080(11) 0.0098(11) 0.0093(11)
C12 0.0286(14) 0.0299(15) 0.0233(13) 0.0087(11) 0.0125(12) 0.0148(12)
C13 0.0296(15) 0.0220(14) 0.0211(13) 0.0059(11) 0.0064(12) 0.0100(11)
C14 0.0285(14) 0.0260(14) 0.0276(14) 0.0115(12) 0.0129(12) 0.0068(12)
C15 0.0274(14) 0.0281(14) 0.0253(14) 0.0104(11) 0.0151(12) 0.0107(12)
C16 0.0157(12) 0.0326(15) 0.0250(14) 0.0103(12) 0.0083(11) 0.0095(11)
C17 0.0181(12) 0.0268(14) 0.0341(15) 0.0142(12) 0.0150(12) 0.0077(11)
C18 0.0227(13) 0.0373(16) 0.0282(14) 0.0167(12) 0.0179(12) 0.0157(12)
C19 0.0190(12) 0.0277(14) 0.0286(14) 0.0095(11) 0.0154(11) 0.0118(11)
C20 0.0179(12) 0.0321(15) 0.0310(14) 0.0181(12) 0.0137(11) 0.0152(11)
F1 0.0517(11) 0.0383(10) 0.0428(10) 0.0211(8) 0.0314(9) 0.0269(9)
F2 0.0496(11) 0.0421(10) 0.0385(10) 0.0254(8) 0.0270(9) 0.0226(9)
F3 0.0439(10) 0.0447(11) 0.0225(8) 0.0134(8) 0.0138(8) 0.0187(9)
F4 0.0249(9) 0.0662(13) 0.0397(11) 0.0174(10) 0.0130(8) 0.0196(9)
B1 0.0204(14) 0.0281(16) 0.0185(14) 0.0087(12) 0.0108(12) 0.0111(12)
Cl1 0.0405(5) 0.0498(6) 0.0450(6) -0.0053(4) 0.0286(5) 0.0003(4)
Cl2 0.0397(5) 0.0404(5) 0.0367(4) 0.0185(4) 0.0260(4) 0.0178(4)
C1A 0.042(2) 0.050(2) 0.057(2) 0.0317(19) 0.039(2) 0.0227(18)

loop_
_atom_type_symbol
_atom_type_description
_atom_type_scat_dispersion_real
_atom_type_scat_dispersion_imag
_atom_type_scat_source
C C 0.0181 0.0091 'International Tables Vol C Tables 4.2.6.8 and 6.1.1.4'
H H 0.0000 0.0000 'International Tables Vol C Tables 4.2.6.8 and 6.1.1.4'
B B 0.0090 0.0039 'International Tables Vol C Tables 4.2.6.8 and 6.1.1.4'
Cl Cl 0.3639 0.7018 'International Tables Vol C Tables 4.2.6.8 and 6.1.1.4'
F F 0.0727 0.0534 'International Tables Vol C Tables 4.2.6.8 and 6.1.1.4'
Fe Fe -1.1336 3.1974 'International Tables Vol C Tables 4.2.6.8 and 6.1.1.4'
N N 0.0311 0.0180 'International Tables Vol C Tables 4.2.6.8 and 6.1.1.4'
Ni Ni -3.0029 0.5091 'International Tables Vol C Tables 4.2.6.8 and 6.1.1.4'
O O 0.0492 0.0322 'International Tables Vol C Tables 4.2.6.8 and 6.1.1.4'
S S 0.3331 0.5567 'International Tables Vol C Tables 4.2.6.8 and 6.1.1.4'
Se Se -0.7943 1.1372 'International Tables Vol C Tables 4.2.6.8 and 6.1.1.4'

loop_
_geom_angle_atom_site_label_1
_geom_angle_atom_site_label_2
_geom_angle_atom_site_label_3
_geom_angle
_geom_angle_site_symmetry_1
O2 Se1 Fe1 109.49(6) .
O2 Se1 C10 98.91(10) .
C10 Se1 Fe1 106.82(8) .
O2 Ni1 S1 92.74(6) .
O2 Ni1 N1 175.12(9) .
O2 Ni1 N2 93.98(9) .
N1 Ni1 S1 90.95(7) .
N1 Ni1 N2 82.48(9) .
N2 Ni1 S1 172.88(7) .
S1 Fe1 Se1 86.11(2) .
C1 Fe1 Se1 95.04(9) .
C1 Fe1 S1 93.41(9) .
C1 Fe1 C16 123.77(12) .
C1 Fe1 C17 92.46(12) .
C1 Fe1 C18 96.02(12) .
C1 Fe1 C19 130.50(11) .
C1 Fe1 C20 158.29(12) .
C16 Fe1 Se1 90.99(8) .
C16 Fe1 S1 142.81(8) .
C16 Fe1 C18 66.33(11) .
C16 Fe1 C19 65.66(11) .
C16 Fe1 C20 39.35(11) .
C17 Fe1 Se1 119.82(8) .
C17 Fe1 S1 152.76(8) .
C17 Fe1 C16 39.42(11) .
C17 Fe1 C18 39.87(11) .
C17 Fe1 C19 65.73(11) .
C17 Fe1 C20 66.04(11) .
C18 Fe1 Se1 157.22(8) .
C18 Fe1 S1 112.99(8) .
C18 Fe1 C19 38.80(11) .
C18 Fe1 C20 65.86(11) .
C19 Fe1 Se1 134.46(8) .
C19 Fe1 S1 90.58(8) .
C19 Fe1 C20 39.06(11) .
C20 Fe1 Se1 98.32(8) .
C20 Fe1 S1 104.46(8) .
Ni1 S1 Fe1 108.29(3) .
C2 S1 Ni1 97.11(9) .
C2 S1 Fe1 111.97(10) .
Se1 O2 Ni1 120.99(10) .
C3 N1 Ni1 112.40(16) .
C3 N1 C4 110.3(2) .
C3 N1 C6 110.3(2) .
C4 N1 Ni1 108.43(16) .
C4 N1 C6 109.9(2) .
C6 N1 Ni1 105.33(16) .
C5 N2 Ni1 106.88(16) .
C5 N2 C8 109.8(2) .
C8 N2 Ni1 105.37(17) .
C9 N2 Ni1 116.43(17) .
C9 N2 C5 109.2(2) .
C9 N2 C8 109.0(2) .
O1 C1 Fe1 176.7(2) .
C3 C2 S1 105.09(18) .
N1 C3 C2 109.4(2) .
N1 C4 C5 109.4(2) .
N2 C5 C4 110.9(2) .
N1 C6 C7 111.8(2) .
C8 C7 C6 115.9(2) .
N2 C8 C7 111.9(2) .
C11 C10 Se1 118.9(2) .
C15 C10 Se1 120.3(2) .
C15 C10 C11 120.5(3) .
C12 C11 C10 119.4(3) .
C13 C12 C11 120.1(3) .
C14 C13 C12 120.3(3) .
C13 C14 C15 119.9(3) .
C10 C15 C14 119.7(3) .
C17 C16 Fe1 69.76(15) .
C17 C16 C20 108.1(2) .
C20 C16 Fe1 71.25(15) .
C16 C17 Fe1 70.82(15) .
C16 C17 C18 108.2(2) .
C18 C17 Fe1 70.90(15) .
C17 C18 Fe1 69.23(15) .
C19 C18 Fe1 71.12(15) .
C19 C18 C17 107.3(2) .
C18 C19 Fe1 70.08(15) .
C18 C19 C20 109.1(2) .
C20 C19 Fe1 70.56(15) .
C16 C20 Fe1 69.41(15) .
C19 C20 Fe1 70.38(15) .
C19 C20 C16 107.3(2) .
F2 B1 F1 108.8(2) .
F3 B1 F1 109.4(2) .
F3 B1 F2 109.8(2) .
F4 B1 F1 109.9(2) .
F4 B1 F2 108.8(2) .
F4 B1 F3 110.2(2) .
Cl1 C1A Cl2 112.2(2) .
Cl2_1 Cl2_1 C1_1 168(3) 2_667
Cl2_1 C1_1 Cl1_1 111.6(14) .

loop_
_geom_bond_atom_site_label_1
_geom_bond_atom_site_label_2
_geom_bond_distance
_geom_bond_site_symmetry_2
Se1 Fe1 2.3330(5) .
Se1 O2 1.7671(18) .
Se1 C10 1.941(3) .
Ni1 S1 2.1528(8) .
Ni1 O2 1.8723(19) .
Ni1 N1 1.913(2) .
Ni1 N2 1.968(2) .
Fe1 S1 2.2491(9) .
Fe1 C1 1.745(3) .
Fe1 C16 2.098(3) .
Fe1 C17 2.084(3) .
Fe1 C18 2.106(3) .
Fe1 C19 2.120(3) .
Fe1 C20 2.122(3) .
S1 C2 1.838(3) .
O1 C1 1.150(3) .
N1 C3 1.495(3) .
N1 C4 1.497(3) .
N1 C6 1.507(3) .
N2 C5 1.486(3) .
N2 C8 1.487(4) .
N2 C9 1.480(3) .
C2 C3 1.512(4) .
C4 C5 1.532(4) .
C6 C7 1.522(4) .
C7 C8 1.519(4) .
C10 C11 1.389(4) .
C10 C15 1.384(4) .
C11 C12 1.389(4) .
C12 C13 1.384(4) .
C13 C14 1.383(4) .
C14 C15 1.388(4) .
C16 C17 1.410(4) .
C16 C20 1.421(4) .
C17 C18 1.429(4) .
C18 C19 1.404(4) .
C19 C20 1.418(4) .
F1 B1 1.394(4) .
F2 B1 1.391(4) .
F3 B1 1.382(3) .
F4 B1 1.374(3) .
Cl1 C1A 1.745(4) .
Cl2 C1A 1.764(4) .
Cl1_1 C1_1 1.768(10) .
Cl2_1 Cl2_1 1.52(3) 2_667
Cl2_1 C1_1 1.762(10) .
